data_8100152
loop_
_publ_author_name
'Ewald, Bastian'
'Prots, Yurii'
'Kniep, R\"udiger'

_publ_section_title
;
Refinement of the crystal structures of praseodymium- and samarium-
oxoborate-bis(oxophosphate)-oxide, Ln~7~O~6~[BO~3~][PO~4~]~2~, (Ln 
= Pr, Sm)
;
_journal_issue 3
_journal_name_full 'Zeitschrift f\"ur Kristallographie - New Crystal Structures'
_journal_page_first 213
_journal_page_last 215
_journal_volume 219
_journal_year 2004
_chemical_formula_sum 'B O17 P2 Pr7'
_chemical_formula_weight 1331.1
_space_group_IT_number 14
_symmetry_cell_setting monoclinic
_symmetry_space_group_name_Hall '-P 2yn'
_symmetry_space_group_name_H-M 'P 1 21/n 1'
_cell_angle_alpha 90
_cell_angle_beta 97.240(10)
_cell_angle_gamma 90
_cell_formula_units_Z 4
_cell_length_a 6.8939(4)
_cell_length_b 17.6620(10)
_cell_length_c 12.442(7)
_cell_measurement_temperature 293(2)
_cell_volume 1502.9(9)
_diffrn_ambient_temperature 295.1500
_exptl_crystal_density_diffrn 5.883
_cod_original_sg_symbol_H-M 'P 21/n'
_cod_original_formula_sum 'B1 O17 P2 Pr7'
_cod_database_code 8100152

loop_
_symmetry_equiv_pos_as_xyz
'x, y, z'
'-x+1/2, y+1/2, -z+1/2'
'-x, -y, -z'
'x-1/2, -y-1/2, z-1/2'

loop_
_atom_site_label
_atom_site_type_symbol
_atom_site_fract_x
_atom_site_fract_y
_atom_site_fract_z
_atom_site_U_iso_or_equiv
_atom_site_adp_type
_atom_site_occupancy
_atom_site_symmetry_multiplicity
_atom_site_Wyckoff_symbol
_atom_site_calc_flag
_atom_site_refinement_flags
_atom_site_disorder_group
_atom_site_disorder_assembly
Pr1 Pr 0.24219(5) 0.345311(18) 0.42878(3) 0.00654(7) Uani 1 4 e d . . .
Pr2 Pr 0.01064(5) 0.483061(18) 0.21521(3) 0.00705(7) Uani 1 4 e d . . .
Pr3 Pr 0.97844(5) 0.273910(18) 0.17923(3) 0.00649(7) Uani 1 4 e d . . .
Pr4 Pr 0.21420(5) 0.130112(19) 0.43035(3) 0.00916(7) Uani 1 4 e d . . .
Pr5 Pr 0.22754(5) 0.555148(19) 0.51019(3) 0.00886(7) Uani 1 4 e d . . .
Pr6 Pr 0.80880(5) 0.724613(19) 0.09660(3) 0.00759(7) Uani 1 4 e d . . .
Pr7 Pr 0.50411(5) 0.393796(19) 0.19663(3) 0.00833(7) Uani 1 4 e d . . .
P1 P 0.9612(2) 0.06231(9) 0.18414(12) 0.0073(3) Uani 1 4 e d . . .
P2 P 0.4498(2) 0.19741(9) 0.16451(13) 0.0086(3) Uani 1 4 e d . . .
B B 0.7438(10) 0.5656(4) 0.0056(5) 0.0088(12) Uiso 1 4 e d . . .
O1 O 0.1664(7) 0.0293(3) 0.2079(5) 0.0269(12) Uani 1 4 e d . . .
O2 O 0.1945(6) 0.3678(2) 0.2416(3) 0.0078(8) Uani 1 4 e d . . .
O3 O 0.3989(6) 0.2323(2) 0.4919(3) 0.0077(8) Uani 1 4 e d . . .
O4 O 0.1081(8) 0.6731(4) 0.2264(4) 0.0309(14) Uani 1 4 e d . . .
O5 O 0.9211(7) 0.0671(3) 0.0592(4) 0.0144(9) Uani 1 4 e d . . .
O6 O 0.9154(6) 0.5814(3) 0.0745(4) 0.0145(9) Uani 1 4 e d . . .
O7 O 0.2259(7) 0.7341(3) 0.4030(4) 0.0237(12) Uani 1 4 e d . . .
O8 O 0.9153(6) 0.8561(2) 0.1200(3) 0.0074(8) Uani 1 4 e d . . .
O9 O 0.9462(7) 0.1374(3) 0.2407(4) 0.0164(10) Uani 1 4 e d . . .
O10 O 0.8055(6) 0.3920(2) 0.1264(3) 0.0091(8) Uani 1 4 e d . . .
O11 O 0.0465(6) 0.4575(2) 0.4065(4) 0.0104(9) Uani 1 4 e d . . .
O12 O 0.0043(7) 0.2580(3) 0.3731(3) 0.0130(9) Uani 1 4 e d . . .
O13 O 0.8162(7) 0.0035(2) 0.2189(4) 0.0138(9) Uani 1 4 e d . . .
O14 O 0.6170(6) 0.2551(2) 0.1915(4) 0.0104(9) Uani 1 4 e d . . .
O15 O 0.5191(8) 0.1329(3) 0.0971(5) 0.0273(13) Uani 1 4 e d . . .
O16 O 0.4015(7) 0.3796(3) -0.0016(4) 0.0131(9) Uani 1 4 e d . . .
O17 O 0.2695(7) 0.4867(3) 0.0783(4) 0.0163(10) Uani 1 4 e d . . .

loop_
_atom_site_aniso_label
_atom_site_aniso_U_11
_atom_site_aniso_U_22
_atom_site_aniso_U_33
_atom_site_aniso_U_23
_atom_site_aniso_U_13
_atom_site_aniso_U_12
Pr1 0.00661(15) 0.00558(13) 0.00700(14) -0.00005(11) -0.00085(12) 0.00012(12)
Pr2 0.00570(14) 0.00760(14) 0.00767(15) 0.00080(11) 0.00009(11) 0.00017(12)
Pr3 0.00637(15) 0.00790(14) 0.00520(14) -0.00038(11) 0.00072(11) -0.00098(12)
Pr4 0.00854(15) 0.01140(15) 0.00775(15) -0.00086(12) 0.00183(12) -0.00354(13)
Pr5 0.00580(15) 0.01033(15) 0.01033(15) -0.00237(12) 0.00060(12) -0.00059(12)
Pr6 0.00565(15) 0.01027(15) 0.00679(14) -0.00071(11) 0.00058(11) 0.00167(12)
Pr7 0.00553(15) 0.01164(15) 0.00798(15) -0.00129(12) 0.00152(12) -0.00048(12)
P1 0.0054(7) 0.0079(7) 0.0085(7) 0.0013(5) 0.0007(6) -0.0014(6)
P2 0.0076(7) 0.0095(7) 0.0082(7) -0.0017(6) -0.0004(6) -0.0004(6)
O1 0.009(2) 0.033(3) 0.037(3) 0.008(3) -0.004(2) 0.001(2)
O2 0.008(2) 0.0079(19) 0.0070(19) -0.0002(15) -0.0002(16) 0.0010(16)
O3 0.0062(19) 0.0086(19) 0.0087(19) 0.0018(15) 0.0019(16) 0.0005(16)
O4 0.027(3) 0.053(4) 0.010(2) -0.010(2) -0.006(2) 0.023(3)
O5 0.015(2) 0.018(2) 0.010(2) 0.0033(18) 0.0011(18) 0.0009(19)
O6 0.007(2) 0.020(2) 0.017(2) 0.0070(18) 0.0000(18) 0.0000(18)
O7 0.010(2) 0.048(3) 0.014(2) -0.004(2) 0.0026(19) -0.008(2)
O8 0.0056(19) 0.0074(19) 0.0084(19) -0.0012(15) -0.0025(16) -0.0020(16)
O9 0.020(3) 0.010(2) 0.019(2) -0.0042(18) 0.002(2) -0.0038(19)
O10 0.006(2) 0.010(2) 0.012(2) 0.0005(16) 0.0027(17) -0.0009(16)
O11 0.009(2) 0.010(2) 0.013(2) -0.0041(16) 0.0034(17) 0.0007(17)
O12 0.012(2) 0.018(2) 0.009(2) -0.0016(17) 0.0031(17) -0.0088(19)
O13 0.015(2) 0.008(2) 0.019(2) 0.0037(17) 0.0047(19) -0.0015(18)
O14 0.011(2) 0.0074(19) 0.013(2) -0.0021(16) 0.0004(17) -0.0012(17)
O15 0.018(3) 0.023(3) 0.039(3) -0.018(2) -0.003(2) 0.001(2)
O16 0.013(2) 0.014(2) 0.013(2) -0.0086(17) 0.0029(18) 0.0021(18)
O17 0.025(3) 0.010(2) 0.014(2) 0.0024(18) 0.006(2) 0.004(2)
